data_7715103
loop_
_publ_author_name
'Yuan, Lequn'
'Yao, Haibo'
'Shen, Yunjun'
'Zhang, Yuzhen'

_publ_section_title
;
 A cyclometalated Pt(II)-Pt(II) clamshell dimer with a triplet emission at
 887 nm.
;
_journal_issue 11
_journal_name_full 'Dalton transactions (Cambridge, England : 2003)'
_journal_page_first 5125
_journal_page_last 5132
_journal_paper_doi 10.1039/d3dt04335e
_journal_volume 53
_journal_year 2024
_chemical_formula_moiety 'C42 H32 Cl2 N6 Pt2, C3 H6 O'
_chemical_formula_sum 'C45 H38 Cl2 N6 O Pt2'
_chemical_formula_weight 1139.89
_space_group_crystal_system triclinic
_space_group_IT_number 2
_space_group_name_Hall '-P 1'
_space_group_name_H-M_alt 'P -1'
_atom_sites_solution_hydrogens geom
_atom_sites_solution_primary dual
_audit_creation_date 2022-10-17
_audit_creation_method
;
Olex2 1.5
(compiled 2022.04.07 svn.rca3783a0 for OlexSys, GUI svn.r6498)
;
_audit_update_record
;
2023-11-21 deposited with the CCDC.	2024-02-06 downloaded from the CCDC.
;
_cell_angle_alpha 83.3520(10)
_cell_angle_beta 84.872(2)
_cell_angle_gamma 73.3060(10)
_cell_formula_units_Z 2
_cell_length_a 9.8009(2)
_cell_length_b 14.1903(3)
_cell_length_c 16.5817(4)
_cell_measurement_reflns_used 9875
_cell_measurement_temperature 213.00
_cell_measurement_theta_max 54.692
_cell_measurement_theta_min 4.108
_cell_volume 2190.27(8)
_computing_cell_refinement 'SAINT v8.37A (Bruker, 2015)'
_computing_data_reduction 'SAINT v8.37A (Bruker, 2015)'
_computing_molecular_graphics 'Olex2 1.5 (Dolomanov et al., 2009)'
_computing_publication_material 'Olex2 1.5 (Dolomanov et al., 2009)'
_computing_structure_refinement 'SHELXL 2018/3 (Sheldrick, 2015)'
_computing_structure_solution 'SHELXT  (Sheldrick, 2015)'
_diffrn_ambient_temperature 213.00
_diffrn_measured_fraction_theta_full 0.977
_diffrn_measured_fraction_theta_max 0.975
_diffrn_measurement_device_type 'Bruker APEX-II CCD'
_diffrn_measurement_method '\f and \w scans'
_diffrn_radiation_type GaK\a
_diffrn_radiation_wavelength 1.34139
_diffrn_reflns_av_R_equivalents 0.0557
_diffrn_reflns_av_unetI/netI 0.0563
_diffrn_reflns_Laue_measured_fraction_full 0.977
_diffrn_reflns_Laue_measured_fraction_max 0.975
_diffrn_reflns_limit_h_max 11
_diffrn_reflns_limit_h_min -11
_diffrn_reflns_limit_k_max 17
_diffrn_reflns_limit_k_min -17
_diffrn_reflns_limit_l_max 20
_diffrn_reflns_limit_l_min -20
_diffrn_reflns_number 26819
_diffrn_reflns_point_group_measured_fraction_full 0.977
_diffrn_reflns_point_group_measured_fraction_max 0.975
_diffrn_reflns_theta_full 53.594
_diffrn_reflns_theta_max 54.929
_diffrn_reflns_theta_min 3.506
_diffrn_source_current 2.86
_diffrn_source_power 0.1995708
_diffrn_source_voltage 69.78
_diffrn_standards_number 0
_exptl_absorpt_coefficient_mu 9.056
_exptl_absorpt_correction_T_max 0.7508
_exptl_absorpt_correction_T_min 0.4668
_exptl_absorpt_correction_type multi-scan
_exptl_absorpt_process_details
;
SADABS-2016/2 (Bruker,2016/2) was used for absorption correction.
wR2(int) was 0.1423 before and 0.0665 after correction.
The Ratio of minimum to maximum transmission is 0.6217.
The \l/2 correction factor is Not present.
;
_exptl_crystal_colour red
_exptl_crystal_colour_primary red
_exptl_crystal_density_diffrn 1.728
_exptl_crystal_description block
_exptl_crystal_F_000 1096
_exptl_crystal_size_max 0.07
_exptl_crystal_size_mid 0.07
_exptl_crystal_size_min 0.05
_refine_diff_density_max 2.316
_refine_diff_density_min -2.199
_refine_diff_density_rms 0.142
_refine_ls_extinction_method none
_refine_ls_goodness_of_fit_ref 1.062
_refine_ls_hydrogen_treatment constr
_refine_ls_matrix_type full
_refine_ls_number_parameters 507
_refine_ls_number_reflns 8113
_refine_ls_number_restraints 36
_refine_ls_restrained_S_all 1.070
_refine_ls_R_factor_all 0.0567
_refine_ls_R_factor_gt 0.0440
_refine_ls_shift/su_max 0.002
_refine_ls_shift/su_mean 0.000
_refine_ls_structure_factor_coef Fsqd
_refine_ls_weighting_details 'w=1/[\s^2^(Fo^2^)+(0.0543P)^2^+3.3769P] where P=(Fo^2^+2Fc^2^)/3'
_refine_ls_weighting_scheme calc
_refine_ls_wR_factor_gt 0.1084
_refine_ls_wR_factor_ref 0.1164
_reflns_Friedel_coverage 0.000
_reflns_number_gt 6465
_reflns_number_total 8113
_reflns_threshold_expression 'I > 2\s(I)'
_cod_data_source_file d3dt04335e2.cif
_cod_data_source_block 221017ylq_1_3
_cod_depositor_comments 'Adding full bibliography for 7715103--7715105.cif.'
_cod_database_code 7715103
_shelx_shelxl_version_number 2018/3
_shelx_space_group_comment
;
The symmetry employed for this shelxl refinement is uniquely defined
by the following loop, which should always be used as a source of
symmetry information in preference to the above space-group names.
They are only intended as comments.
;
_shelx_estimated_absorpt_t_max 0.660
_shelx_estimated_absorpt_t_min 0.570
_olex2_refinement_description
;
1. Fixed Uiso
 At 1.2 times of:
  All C(H) groups, All N(H) groups
 At 1.5 times of:
  All C(H,H,H) groups
2. Uiso/Uaniso restraints and constraints
C24 \\sim C25 \\sim C26 \\sim C27 \\sim C28 \\sim C29: within 2A with sigma of
0.01 and sigma for terminal atoms of 0.02 within 2A
3.a Aromatic/amide H refined with riding coordinates:
 N5(H5), N6(H6), C3(H3), C4(H4), C5(H5A), C8(H8), C9(H9), C10(H10), C15(H15),
 C16(H16), C18(H18), C19(H19), C20(H20), C21(H21), C22(H22), C23(H23), C25(H25),
  C26(H26), C27(H27), C28(H28), C29(H29), C31(H31), C32(H32), C33(H33),
 C34(H34), C35(H35), C36(H36), C38(H38), C39(H39), C40(H40), C41(H41), C42(H42)
3.b Idealised Me refined as rotating group:
 C43(H43A,H43B,H43C), C45(H45A,H45B,H45C)
;
_smtbx_masks_void_probe_radius 1.2
_smtbx_masks_void_truncation_radius 1.2
_olex2_submission_special_instructions 'No special instructions were received'

loop_
_space_group_symop_operation_xyz
'x, y, z'
'-x, -y, -z'

loop_
_atom_site_label
_atom_site_type_symbol
_atom_site_fract_x
_atom_site_fract_y
_atom_site_fract_z
_atom_site_U_iso_or_equiv
_atom_site_adp_type
_atom_site_occupancy
_atom_site_site_symmetry_order
_atom_site_calc_flag
_atom_site_refinement_flags_posn
_atom_site_refinement_flags_adp
_atom_site_refinement_flags_occupancy
_atom_site_disorder_assembly
_atom_site_disorder_group
Pt1 Pt 0.81351(3) 0.59513(2) 0.23608(2) 0.03653(10) Uani 1 1 d . . . . .
Pt2 Pt 1.07661(3) 0.09583(2) 0.23662(2) 0.04067(11) Uani 1 1 d . . . . .
Cl1 Cl 0.56377(18) 0.62184(14) 0.26708(13) 0.0558(5) Uani 1 1 d . . . . .
Cl2 Cl 0.86326(18) 0.04580(13) 0.26448(12) 0.0518(4) Uani 1 1 d . . . . .
N1 N 0.8585(5) 0.4466(4) 0.2413(3) 0.0346(12) Uani 1 1 d . . . . .
N2 N 0.9665(5) 0.2418(4) 0.2408(3) 0.0363(12) Uani 1 1 d . . . . .
N3 N 0.7924(6) 0.7416(4) 0.2280(3) 0.0398(13) Uani 1 1 d . . . . .
N4 N 1.2009(6) -0.0462(4) 0.2299(4) 0.0474(14) Uani 1 1 d . . . . .
N5 N 0.8519(7) 0.7326(4) 0.3600(4) 0.0516(15) Uani 1 1 d . . . . .
H5 H 0.836308 0.674927 0.369721 0.062 Uiso 1 1 calc R U . . .
N6 N 1.2885(7) -0.0524(4) 0.3556(4) 0.0544(16) Uani 1 1 d . . . . .
H6 H 1.244817 0.010260 0.356311 0.065 Uiso 1 1 calc R U . . .
C1 C 1.0249(7) 0.5657(5) 0.2119(4) 0.0380(14) Uani 1 1 d . . . . .
C2 C 1.2417(7) 0.1513(5) 0.2168(4) 0.0400(15) Uani 1 1 d . . . . .
C3 C 1.1114(8) 0.6282(5) 0.1948(5) 0.0481(17) Uani 1 1 d . . . . .
H3 H 1.070188 0.697002 0.191250 0.058 Uiso 1 1 calc R U . . .
C4 C 1.2623(8) 0.5895(5) 0.1824(5) 0.0476(17) Uani 1 1 d . . . . .
H4 H 1.319943 0.632898 0.173879 0.057 Uiso 1 1 calc R U . . .
C5 C 1.3240(8) 0.4896(5) 0.1828(5) 0.0496(17) Uani 1 1 d . . . . .
H5A H 1.423105 0.464981 0.172704 0.059 Uiso 1 1 calc R U . . .
C6 C 1.2390(7) 0.4239(5) 0.1982(4) 0.0390(15) Uani 1 1 d . . . . .
C7 C 1.2966(6) 0.3150(5) 0.1994(4) 0.0384(15) Uani 1 1 d . . . . .
C8 C 1.4425(7) 0.2638(5) 0.1887(4) 0.0462(17) Uani 1 1 d . . . . .
H8 H 1.510892 0.299152 0.178263 0.055 Uiso 1 1 calc R U . . .
C9 C 1.4850(7) 0.1624(5) 0.1936(4) 0.0478(17) Uani 1 1 d . . . . .
H9 H 1.582947 0.129781 0.187994 0.057 Uiso 1 1 calc R U . . .
C10 C 1.3892(8) 0.1065(5) 0.2064(5) 0.0485(17) Uani 1 1 d . . . . .
H10 H 1.423336 0.037297 0.208143 0.058 Uiso 1 1 calc R U . . .
C11 C 1.2045(7) 0.2556(5) 0.2129(4) 0.0400(15) Uani 1 1 d . . . . .
C12 C 1.0525(7) 0.2999(5) 0.2264(4) 0.0380(15) Uani 1 1 d . . . . .
C13 C 0.9990(7) 0.4035(4) 0.2282(4) 0.0344(14) Uani 1 1 d . . . . .
C14 C 1.0933(6) 0.4644(4) 0.2122(4) 0.0347(14) Uani 1 1 d . . . . .
C15 C 0.7751(7) 0.3863(5) 0.2564(4) 0.0435(16) Uani 1 1 d . . . . .
H15 H 0.677090 0.413454 0.268621 0.052 Uiso 1 1 calc R U . . .
C16 C 0.8283(7) 0.2848(5) 0.2547(4) 0.0411(15) Uani 1 1 d . . . . .
H16 H 0.764923 0.245437 0.263682 0.049 Uiso 1 1 calc R U . . .
C17 C 0.7571(7) 0.8010(4) 0.1527(4) 0.0370(14) Uani 1 1 d . . . . .
C18 C 0.7868(8) 0.7541(5) 0.0813(4) 0.0467(17) Uani 1 1 d . . . . .
H18 H 0.828539 0.685421 0.083407 0.056 Uiso 1 1 calc R U . . .
C19 C 0.7544(9) 0.8092(6) 0.0066(5) 0.057(2) Uani 1 1 d . . . . .
H19 H 0.771902 0.776731 -0.041190 0.068 Uiso 1 1 calc R U . . .
C20 C 0.6978(8) 0.9094(6) 0.0018(5) 0.055(2) Uani 1 1 d . . . . .
H20 H 0.680445 0.946346 -0.048890 0.066 Uiso 1 1 calc R U . . .
C21 C 0.6661(8) 0.9561(5) 0.0741(5) 0.0527(19) Uani 1 1 d . . . . .
H21 H 0.623409 1.024660 0.072362 0.063 Uiso 1 1 calc R U . . .
C22 C 0.6975(8) 0.9016(5) 0.1470(5) 0.0482(17) Uani 1 1 d . . . . .
H22 H 0.677729 0.933947 0.194839 0.058 Uiso 1 1 calc R U . . .
C23 C 0.8227(7) 0.7808(5) 0.2873(4) 0.0444(16) Uani 1 1 d . . . . .
H23 H 0.824474 0.847151 0.278891 0.053 Uiso 1 1 calc R U . . .
C24 C 0.9069(10) 0.7684(6) 0.4238(5) 0.0637(19) Uani 1 1 d . U . . .
C25 C 0.8896(13) 0.7267(8) 0.4993(6) 0.098(3) Uani 1 1 d . U . . .
H25 H 0.841643 0.677506 0.508717 0.118 Uiso 1 1 calc R U . . .
C26 C 0.9449(15) 0.7578(10) 0.5653(7) 0.107(3) Uani 1 1 d . U . . .
H26 H 0.936389 0.728056 0.618420 0.129 Uiso 1 1 calc R U . . .
C27 C 1.0119(12) 0.8333(7) 0.5495(6) 0.083(2) Uani 1 1 d . U . . .
H27 H 1.047667 0.856049 0.591893 0.099 Uiso 1 1 calc R U . . .
C28 C 1.0241(10) 0.8723(6) 0.4731(5) 0.0634(19) Uani 1 1 d . U . . .
H28 H 1.069967 0.922542 0.462059 0.076 Uiso 1 1 calc R U . . .
C29 C 0.9716(9) 0.8412(6) 0.4099(5) 0.0591(18) Uani 1 1 d . U . . .
H29 H 0.980767 0.870843 0.356812 0.071 Uiso 1 1 calc R U . . .
C30 C 1.2095(8) -0.0937(5) 0.1575(5) 0.0483(17) Uani 1 1 d . . . . .
C31 C 1.0933(9) -0.0834(6) 0.1160(5) 0.060(2) Uani 1 1 d . . . . .
H31 H 1.004041 -0.046983 0.137195 0.073 Uiso 1 1 calc R U . . .
C32 C 1.1001(9) -0.1246(6) 0.0428(5) 0.061(2) Uani 1 1 d . . . . .
H32 H 1.017957 -0.114741 0.014088 0.074 Uiso 1 1 calc R U . . .
C33 C 1.2345(11) -0.1815(6) 0.0134(6) 0.070(2) Uani 1 1 d . . . . .
H33 H 1.242737 -0.213074 -0.034349 0.084 Uiso 1 1 calc R U . . .
C34 C 1.3518(10) -0.1902(5) 0.0546(5) 0.059(2) Uani 1 1 d . . . . .
H34 H 1.441403 -0.226054 0.033379 0.071 Uiso 1 1 calc R U . . .
C35 C 1.3439(8) -0.1483(5) 0.1265(5) 0.060(2) Uani 1 1 d . . . . .
H35 H 1.426571 -0.156013 0.154196 0.072 Uiso 1 1 calc R U . . .
C36 C 1.2780(9) -0.0935(6) 0.2895(5) 0.058(2) Uani 1 1 d . . . . .
H36 H 1.328821 -0.160057 0.285560 0.069 Uiso 1 1 calc R U . . .
C37 C 1.3638(9) -0.1000(6) 0.4258(5) 0.061(2) Uani 1 1 d . . . . .
C38 C 1.4544(11) -0.1926(7) 0.4273(6) 0.080(3) Uani 1 1 d . . . . .
H38 H 1.468030 -0.227878 0.381242 0.096 Uiso 1 1 calc R U . . .
C39 C 1.5278(15) -0.2359(9) 0.4971(9) 0.118(5) Uani 1 1 d . . . . .
H39 H 1.594818 -0.298346 0.496806 0.142 Uiso 1 1 calc R U . . .
C40 C 1.5017(14) -0.1871(10) 0.5654(7) 0.103(4) Uani 1 1 d . . . . .
H40 H 1.546355 -0.217075 0.613424 0.123 Uiso 1 1 calc R U . . .
C41 C 1.4092(11) -0.0934(10) 0.5632(6) 0.092(3) Uani 1 1 d . . . . .
H41 H 1.391180 -0.059130 0.610049 0.110 Uiso 1 1 calc R U . . .
C42 C 1.3427(10) -0.0492(8) 0.4931(5) 0.073(3) Uani 1 1 d . . . . .
H42 H 1.282747 0.015819 0.491553 0.088 Uiso 1 1 calc R U . . .
O1 O 0.6631(7) 0.3939(5) 0.0882(4) 0.0755(17) Uani 1 1 d . . . . .
C43 C 0.6346(12) 0.5598(7) 0.0343(6) 0.085(3) Uani 1 1 d . . . . .
H43A H 0.622527 0.592866 0.083534 0.127 Uiso 1 1 calc R U . . .
H43B H 0.541790 0.562944 0.016315 0.127 Uiso 1 1 calc R U . . .
H43C H 0.685431 0.592101 -0.007845 0.127 Uiso 1 1 calc R U . . .
C44 C 0.7199(10) 0.4519(7) 0.0513(5) 0.063(2) Uani 1 1 d . . . . .
C45 C 0.8676(11) 0.4249(10) 0.0263(6) 0.095(4) Uani 1 1 d . . . . .
H45A H 0.878551 0.432240 -0.032613 0.142 Uiso 1 1 calc R U . . .
H45B H 0.911003 0.356629 0.046081 0.142 Uiso 1 1 calc R U . . .
H45C H 0.913961 0.467304 0.048383 0.142 Uiso 1 1 calc R U . . .

loop_
_atom_site_aniso_label
_atom_site_aniso_U_11
_atom_site_aniso_U_22
_atom_site_aniso_U_33
_atom_site_aniso_U_23
_atom_site_aniso_U_13
_atom_site_aniso_U_12
Pt1 0.04019(18) 0.02708(16) 0.04353(18) -0.00374(12) -0.00729(12) -0.00976(12)
Pt2 0.03880(18) 0.02695(16) 0.0563(2) -0.00221(13) -0.00196(13) -0.01015(12)
Cl1 0.0387(9) 0.0437(10) 0.0837(13) -0.0122(9) -0.0043(9) -0.0067(7)
Cl2 0.0437(9) 0.0368(9) 0.0782(12) -0.0063(8) 0.0007(8) -0.0177(7)
N1 0.034(3) 0.026(3) 0.045(3) -0.001(2) -0.004(2) -0.011(2)
N2 0.032(3) 0.033(3) 0.047(3) -0.005(2) -0.003(2) -0.013(2)
N3 0.044(3) 0.034(3) 0.045(3) -0.011(2) -0.006(2) -0.013(2)
N4 0.039(3) 0.038(3) 0.067(4) -0.002(3) -0.005(3) -0.015(3)
N5 0.077(4) 0.037(3) 0.048(3) -0.005(3) -0.014(3) -0.025(3)
N6 0.059(4) 0.041(3) 0.060(4) -0.006(3) -0.017(3) -0.005(3)
C1 0.039(4) 0.034(4) 0.044(4) -0.010(3) -0.006(3) -0.013(3)
C2 0.035(3) 0.031(3) 0.049(4) -0.006(3) -0.002(3) -0.001(3)
C3 0.048(4) 0.033(4) 0.066(5) -0.003(3) -0.004(3) -0.016(3)
C4 0.052(4) 0.034(4) 0.065(5) -0.003(3) -0.001(3) -0.027(3)
C5 0.051(4) 0.037(4) 0.064(5) -0.006(3) -0.003(3) -0.016(3)
C6 0.039(4) 0.032(3) 0.049(4) -0.004(3) -0.002(3) -0.015(3)
C7 0.031(3) 0.036(4) 0.048(4) -0.001(3) -0.001(3) -0.010(3)
C8 0.031(3) 0.047(4) 0.065(5) -0.002(3) -0.005(3) -0.018(3)
C9 0.036(4) 0.041(4) 0.060(4) -0.001(3) -0.009(3) 0.000(3)
C10 0.045(4) 0.037(4) 0.066(5) -0.010(3) 0.003(3) -0.014(3)
C11 0.034(3) 0.035(4) 0.051(4) -0.005(3) 0.004(3) -0.012(3)
C12 0.041(4) 0.033(3) 0.042(4) -0.002(3) -0.010(3) -0.010(3)
C13 0.038(3) 0.030(3) 0.038(3) 0.002(3) -0.009(3) -0.013(3)
C14 0.033(3) 0.033(3) 0.041(3) -0.003(3) -0.007(3) -0.012(3)
C15 0.038(4) 0.040(4) 0.055(4) -0.011(3) -0.003(3) -0.011(3)
C16 0.038(4) 0.036(4) 0.051(4) 0.000(3) -0.006(3) -0.014(3)
C17 0.042(4) 0.024(3) 0.047(4) -0.002(3) -0.010(3) -0.010(3)
C18 0.060(4) 0.034(4) 0.046(4) -0.004(3) -0.007(3) -0.013(3)
C19 0.071(5) 0.047(5) 0.052(5) -0.004(4) -0.004(4) -0.017(4)
C20 0.052(4) 0.056(5) 0.056(5) 0.013(4) -0.014(4) -0.018(4)
C21 0.065(5) 0.040(4) 0.054(5) 0.000(3) -0.018(4) -0.014(4)
C22 0.051(4) 0.037(4) 0.054(4) -0.007(3) -0.005(3) -0.008(3)
C23 0.053(4) 0.029(3) 0.049(4) 0.002(3) -0.008(3) -0.008(3)
C24 0.096(5) 0.065(4) 0.046(4) -0.002(3) -0.019(4) -0.044(4)
C25 0.151(7) 0.107(6) 0.070(5) 0.005(4) -0.026(5) -0.088(5)
C26 0.163(7) 0.127(6) 0.061(5) 0.005(5) -0.027(5) -0.086(6)
C27 0.119(6) 0.087(5) 0.063(5) -0.009(4) -0.016(4) -0.059(5)
C28 0.081(5) 0.059(4) 0.061(4) -0.008(4) -0.010(4) -0.035(4)
C29 0.078(5) 0.055(4) 0.052(4) -0.003(3) -0.011(3) -0.029(4)
C30 0.053(4) 0.030(4) 0.066(5) 0.000(3) -0.003(4) -0.020(3)
C31 0.061(5) 0.048(5) 0.076(6) -0.019(4) -0.006(4) -0.016(4)
C32 0.057(5) 0.055(5) 0.078(6) -0.017(4) -0.005(4) -0.019(4)
C33 0.089(7) 0.047(5) 0.078(6) -0.009(4) -0.004(5) -0.023(5)
C34 0.070(5) 0.033(4) 0.068(5) -0.010(4) 0.012(4) -0.006(4)
C35 0.044(4) 0.041(4) 0.088(6) -0.002(4) -0.002(4) -0.004(3)
C36 0.064(5) 0.043(4) 0.063(5) -0.005(4) -0.004(4) -0.012(4)
C37 0.057(5) 0.060(5) 0.067(5) 0.002(4) -0.018(4) -0.014(4)
C38 0.094(7) 0.060(6) 0.081(7) -0.012(5) -0.038(5) -0.001(5)
C39 0.127(11) 0.086(8) 0.124(11) 0.006(8) -0.062(8) 0.009(7)
C40 0.111(9) 0.120(10) 0.073(7) 0.001(7) -0.031(6) -0.022(8)
C41 0.061(6) 0.150(11) 0.063(6) -0.019(6) 0.000(5) -0.026(7)
C42 0.065(5) 0.088(7) 0.065(6) -0.023(5) -0.011(4) -0.011(5)
O1 0.076(4) 0.070(4) 0.089(5) -0.008(3) 0.008(3) -0.038(3)
C43 0.119(9) 0.079(7) 0.073(6) -0.007(5) -0.022(6) -0.048(6)
C44 0.081(6) 0.079(6) 0.047(5) -0.013(4) -0.007(4) -0.044(5)
C45 0.077(7) 0.153(11) 0.068(6) 0.000(6) -0.001(5) -0.058(7)

loop_
_atom_type_symbol
_atom_type_description
_atom_type_scat_dispersion_real
_atom_type_scat_dispersion_imag
_atom_type_scat_source
C C 0.0137 0.0067 'International Tables Vol C Tables 4.2.6.8 and 6.1.1.4'
H H 0.0000 0.0000 'International Tables Vol C Tables 4.2.6.8 and 6.1.1.4'
Cl Cl 0.3281 0.5435 'International Tables Vol C Tables 4.2.6.8 and 6.1.1.4'
N N 0.0241 0.0134 'International Tables Vol C Tables 4.2.6.8 and 6.1.1.4'
O O 0.0389 0.0241 'International Tables Vol C Tables 4.2.6.8 and 6.1.1.4'
Pt Pt -5.3886 5.5592 'International Tables Vol C Tables 4.2.6.8 and 6.1.1.4'

loop_
_geom_angle_atom_site_label_1
_geom_angle_atom_site_label_2
_geom_angle_atom_site_label_3
_geom_angle
_geom_angle_site_symmetry_1
_geom_angle_site_symmetry_3
_geom_angle_publ_flag
N1 Pt1 Cl1 95.05(15) . . ?
N3 Pt1 Cl1 91.43(16) . . ?
N3 Pt1 N1 173.5(2) . . ?
C1 Pt1 Cl1 177.22(19) . . ?
C1 Pt1 N1 82.3(2) . . ?
C1 Pt1 N3 91.3(2) . . ?
N2 Pt2 Cl2 91.87(15) . . ?
N4 Pt2 Cl2 92.74(16) . . ?
N4 Pt2 N2 175.4(2) . . ?
C2 Pt2 Cl2 173.96(18) . . ?
C2 Pt2 N2 82.2(2) . . ?
C2 Pt2 N4 93.2(2) . . ?
C13 N1 Pt1 111.9(4) . . ?
C15 N1 Pt1 131.6(4) . . ?
C15 N1 C13 116.5(5) . . ?
C12 N2 Pt2 111.6(4) . . ?
C16 N2 Pt2 130.8(4) . . ?
C16 N2 C12 117.6(5) . . ?
C17 N3 Pt1 120.1(4) . . ?
C23 N3 Pt1 120.5(5) . . ?
C23 N3 C17 119.1(6) . . ?
C30 N4 Pt2 120.2(5) . . ?
C36 N4 Pt2 121.1(5) . . ?
C36 N4 C30 118.7(6) . . ?
C23 N5 H5 117.5 . . ?
C23 N5 C24 125.0(6) . . ?
C24 N5 H5 117.5 . . ?
C36 N6 H6 116.5 . . ?
C36 N6 C37 127.0(7) . . ?
C37 N6 H6 116.5 . . ?
C3 C1 Pt1 130.8(5) . . ?
C3 C1 C14 116.2(6) . . ?
C14 C1 Pt1 112.9(5) . . ?
C10 C2 Pt2 132.2(5) . . ?
C10 C2 C11 113.8(6) . . ?
C11 C2 Pt2 114.0(4) . . ?
C1 C3 H3 119.6 . . ?
C1 C3 C4 120.8(6) . . ?
C4 C3 H3 119.6 . . ?
C3 C4 H4 119.7 . . ?
C5 C4 C3 120.6(6) . . ?
C5 C4 H4 119.7 . . ?
C4 C5 H5A 120.0 . . ?
C4 C5 C6 120.1(7) . . ?
C6 C5 H5A 120.0 . . ?
C5 C6 C7 123.6(6) . . ?
C14 C6 C5 117.5(6) . . ?
C14 C6 C7 118.9(6) . . ?
C8 C7 C6 125.0(6) . . ?
C11 C7 C6 119.9(6) . . ?
C11 C7 C8 115.1(6) . . ?
C7 C8 H8 119.9 . . ?
C9 C8 C7 120.2(6) . . ?
C9 C8 H8 119.9 . . ?
C8 C9 H9 118.7 . . ?
C8 C9 C10 122.5(6) . . ?
C10 C9 H9 118.7 . . ?
C2 C10 H10 119.4 . . ?
C9 C10 C2 121.2(6) . . ?
C9 C10 H10 119.4 . . ?
C2 C11 C12 112.8(6) . . ?
C7 C11 C2 127.1(6) . . ?
C7 C11 C12 120.1(6) . . ?
N2 C12 C11 119.2(6) . . ?
N2 C12 C13 121.0(6) . . ?
C13 C12 C11 119.6(6) . . ?
N1 C13 C12 121.0(6) . . ?
N1 C13 C14 118.9(5) . . ?
C12 C13 C14 120.1(6) . . ?
C1 C14 C13 114.0(6) . . ?
C6 C14 C1 124.7(6) . . ?
C6 C14 C13 121.3(6) . . ?
N1 C15 H15 118.9 . . ?
N1 C15 C16 122.2(6) . . ?
C16 C15 H15 118.9 . . ?
N2 C16 C15 121.6(6) . . ?
N2 C16 H16 119.2 . . ?
C15 C16 H16 119.2 . . ?
C18 C17 N3 118.0(5) . . ?
C22 C17 N3 123.7(6) . . ?
C22 C17 C18 118.3(6) . . ?
C17 C18 H18 120.1 . . ?
C17 C18 C19 119.9(7) . . ?
C19 C18 H18 120.1 . . ?
C18 C19 H19 119.5 . . ?
C20 C19 C18 121.1(7) . . ?
C20 C19 H19 119.5 . . ?
C19 C20 H20 120.6 . . ?
C19 C20 C21 118.8(7) . . ?
C21 C20 H20 120.6 . . ?
C20 C21 H21 120.1 . . ?
C22 C21 C20 119.7(7) . . ?
C22 C21 H21 120.1 . . ?
C17 C22 H22 118.9 . . ?
C21 C22 C17 122.2(7) . . ?
C21 C22 H22 118.9 . . ?
N3 C23 N5 123.4(6) . . ?
N3 C23 H23 118.3 . . ?
N5 C23 H23 118.3 . . ?
C25 C24 N5 116.7(8) . . ?
C25 C24 C29 120.8(8) . . ?
C29 C24 N5 122.5(7) . . ?
C24 C25 H25 120.4 . . ?
C24 C25 C26 119.3(10) . . ?
C26 C25 H25 120.4 . . ?
C25 C26 H26 120.5 . . ?
C27 C26 C25 118.9(10) . . ?
C27 C26 H26 120.5 . . ?
C26 C27 H27 120.7 . . ?
C28 C27 C26 118.7(9) . . ?
C28 C27 H27 120.7 . . ?
C27 C28 H28 119.0 . . ?
C27 C28 C29 121.9(8) . . ?
C29 C28 H28 119.0 . . ?
C24 C29 C28 120.4(8) . . ?
C24 C29 H29 119.8 . . ?
C28 C29 H29 119.8 . . ?
C31 C30 N4 121.6(7) . . ?
C31 C30 C35 119.2(8) . . ?
C35 C30 N4 119.1(7) . . ?
C30 C31 H31 118.7 . . ?
C30 C31 C32 122.7(8) . . ?
C32 C31 H31 118.7 . . ?
C31 C32 H32 121.1 . . ?
C31 C32 C33 117.7(8) . . ?
C33 C32 H32 121.1 . . ?
C32 C33 H33 120.3 . . ?
C34 C33 C32 119.4(8) . . ?
C34 C33 H33 120.3 . . ?
C33 C34 H34 118.9 . . ?
C33 C34 C35 122.3(8) . . ?
C35 C34 H34 118.9 . . ?
C30 C35 H35 120.7 . . ?
C34 C35 C30 118.7(8) . . ?
C34 C35 H35 120.7 . . ?
N4 C36 N6 123.2(7) . . ?
N4 C36 H36 118.4 . . ?
N6 C36 H36 118.4 . . ?
C38 C37 N6 122.3(8) . . ?
C38 C37 C42 119.8(8) . . ?
C42 C37 N6 117.9(8) . . ?
C37 C38 H38 119.8 . . ?
C37 C38 C39 120.3(10) . . ?
C39 C38 H38 119.8 . . ?
C38 C39 H39 120.1 . . ?
C40 C39 C38 119.8(11) . . ?
C40 C39 H39 120.1 . . ?
C39 C40 H40 120.4 . . ?
C39 C40 C41 119.2(10) . . ?
C41 C40 H40 120.4 . . ?
C40 C41 H41 119.7 . . ?
C40 C41 C42 120.7(10) . . ?
C42 C41 H41 119.7 . . ?
C37 C42 C41 120.0(10) . . ?
C37 C42 H42 120.0 . . ?
C41 C42 H42 120.0 . . ?
H43A C43 H43B 109.5 . . ?
H43A C43 H43C 109.5 . . ?
H43B C43 H43C 109.5 . . ?
C44 C43 H43A 109.5 . . ?
C44 C43 H43B 109.5 . . ?
C44 C43 H43C 109.5 . . ?
O1 C44 C43 119.8(9) . . ?
O1 C44 C45 122.2(10) . . ?
C45 C44 C43 117.9(9) . . ?
C44 C45 H45A 109.5 . . ?
C44 C45 H45B 109.5 . . ?
C44 C45 H45C 109.5 . . ?
H45A C45 H45B 109.5 . . ?
H45A C45 H45C 109.5 . . ?
H45B C45 H45C 109.5 . . ?

loop_
_geom_bond_atom_site_label_1
_geom_bond_atom_site_label_2
_geom_bond_distance
_geom_bond_site_symmetry_2
_geom_bond_publ_flag
Pt1 Cl1 2.3846(18) . ?
Pt1 N1 2.019(5) . ?
Pt1 N3 2.019(5) . ?
Pt1 C1 2.005(6) . ?
Pt2 Cl2 2.3863(17) . ?
Pt2 N2 2.049(5) . ?
Pt2 N4 2.043(6) . ?
Pt2 C2 1.980(7) . ?
N1 C13 1.346(8) . ?
N1 C15 1.333(8) . ?
N2 C12 1.328(8) . ?
N2 C16 1.327(8) . ?
N3 C17 1.434(8) . ?
N3 C23 1.281(8) . ?
N4 C30 1.429(9) . ?
N4 C36 1.298(10) . ?
N5 H5 0.8700 . ?
N5 C23 1.328(9) . ?
N5 C24 1.431(9) . ?
N6 H6 0.8700 . ?
N6 C36 1.323(10) . ?
N6 C37 1.429(9) . ?
C1 C3 1.385(9) . ?
C1 C14 1.401(9) . ?
C2 C10 1.406(9) . ?
C2 C11 1.415(9) . ?
C3 H3 0.9400 . ?
C3 C4 1.427(10) . ?
C4 H4 0.9400 . ?
C4 C5 1.372(10) . ?
C5 H5A 0.9400 . ?
C5 C6 1.407(9) . ?
C6 C7 1.483(9) . ?
C6 C14 1.387(9) . ?
C7 C8 1.412(9) . ?
C7 C11 1.391(9) . ?
C8 H8 0.9400 . ?
C8 C9 1.372(10) . ?
C9 H9 0.9400 . ?
C9 C10 1.381(10) . ?
C10 H10 0.9400 . ?
C11 C12 1.449(9) . ?
C12 C13 1.415(9) . ?
C13 C14 1.426(8) . ?
C15 H15 0.9400 . ?
C15 C16 1.386(9) . ?
C16 H16 0.9400 . ?
C17 C18 1.392(9) . ?
C17 C22 1.373(9) . ?
C18 H18 0.9400 . ?
C18 C19 1.396(10) . ?
C19 H19 0.9400 . ?
C19 C20 1.365(10) . ?
C20 H20 0.9400 . ?
C20 C21 1.405(11) . ?
C21 H21 0.9400 . ?
C21 C22 1.367(10) . ?
C22 H22 0.9400 . ?
C23 H23 0.9400 . ?
C24 C25 1.339(12) . ?
C24 C29 1.347(11) . ?
C25 H25 0.9400 . ?
C25 C26 1.429(13) . ?
C26 H26 0.9400 . ?
C26 C27 1.398(14) . ?
C27 H27 0.9400 . ?
C27 C28 1.331(12) . ?
C28 H28 0.9400 . ?
C28 C29 1.376(11) . ?
C29 H29 0.9400 . ?
C30 C31 1.346(11) . ?
C30 C35 1.409(10) . ?
C31 H31 0.9400 . ?
C31 C32 1.395(11) . ?
C32 H32 0.9400 . ?
C32 C33 1.411(12) . ?
C33 H33 0.9400 . ?
C33 C34 1.357(12) . ?
C34 H34 0.9400 . ?
C34 C35 1.379(11) . ?
C35 H35 0.9400 . ?
C36 H36 0.9400 . ?
C37 C38 1.357(12) . ?
C37 C42 1.365(12) . ?
C38 H38 0.9400 . ?
C38 C39 1.402(14) . ?
C39 H39 0.9400 . ?
C39 C40 1.362(16) . ?
C40 H40 0.9400 . ?
C40 C41 1.376(15) . ?
C41 H41 0.9400 . ?
C41 C42 1.380(13) . ?
C42 H42 0.9400 . ?
O1 C44 1.203(10) . ?
C43 H43A 0.9700 . ?
C43 H43B 0.9700 . ?
C43 H43C 0.9700 . ?
C43 C44 1.526(13) . ?
C44 C45 1.423(13) . ?
C45 H45A 0.9700 . ?
C45 H45B 0.9700 . ?
C45 H45C 0.9700 . ?

loop_
_geom_torsion_atom_site_label_1
_geom_torsion_atom_site_label_2
_geom_torsion_atom_site_label_3
_geom_torsion_atom_site_label_4
_geom_torsion
_geom_torsion_site_symmetry_1
_geom_torsion_site_symmetry_2
_geom_torsion_site_symmetry_3
_geom_torsion_site_symmetry_4
_geom_torsion_publ_flag
Pt1 N1 C13 C12 -177.8(5) . . . . ?
Pt1 N1 C13 C14 -0.7(7) . . . . ?
Pt1 N1 C15 C16 178.1(5) . . . . ?
Pt1 N3 C17 C18 -22.2(8) . . . . ?
Pt1 N3 C17 C22 158.7(5) . . . . ?
Pt1 N3 C23 N5 -8.7(10) . . . . ?
Pt1 C1 C3 C4 177.6(5) . . . . ?
Pt1 C1 C14 C6 -179.3(5) . . . . ?
Pt1 C1 C14 C13 1.1(7) . . . . ?
Pt2 N2 C12 C11 -2.0(7) . . . . ?
Pt2 N2 C12 C13 -178.6(5) . . . . ?
Pt2 N2 C16 C15 178.8(5) . . . . ?
Pt2 N4 C30 C31 -41.3(9) . . . . ?
Pt2 N4 C30 C35 135.3(6) . . . . ?
Pt2 N4 C36 N6 -4.1(11) . . . . ?
Pt2 C2 C10 C9 -179.5(6) . . . . ?
Pt2 C2 C11 C7 -179.6(6) . . . . ?
Pt2 C2 C11 C12 1.4(7) . . . . ?
N1 C13 C14 C1 -0.2(8) . . . . ?
N1 C13 C14 C6 -179.9(6) . . . . ?
N1 C15 C16 N2 2.5(11) . . . . ?
N2 C12 C13 N1 -2.8(9) . . . . ?
N2 C12 C13 C14 -179.9(6) . . . . ?
N3 C17 C18 C19 -179.9(7) . . . . ?
N3 C17 C22 C21 179.5(7) . . . . ?
N4 C30 C31 C32 176.4(7) . . . . ?
N4 C30 C35 C34 -177.2(7) . . . . ?
N5 C24 C25 C26 178.7(11) . . . . ?
N5 C24 C29 C28 -179.3(8) . . . . ?
N6 C37 C38 C39 179.0(10) . . . . ?
N6 C37 C42 C41 177.8(8) . . . . ?
C1 C3 C4 C5 3.6(11) . . . . ?
C2 C11 C12 N2 0.5(9) . . . . ?
C2 C11 C12 C13 177.1(6) . . . . ?
C3 C1 C14 C6 1.1(10) . . . . ?
C3 C1 C14 C13 -178.5(6) . . . . ?
C3 C4 C5 C6 -2.2(11) . . . . ?
C4 C5 C6 C7 179.7(7) . . . . ?
C4 C5 C6 C14 0.3(10) . . . . ?
C5 C6 C7 C8 2.7(11) . . . . ?
C5 C6 C7 C11 -178.2(7) . . . . ?
C5 C6 C14 C1 0.2(10) . . . . ?
C5 C6 C14 C13 179.8(6) . . . . ?
C6 C7 C8 C9 177.9(7) . . . . ?
C6 C7 C11 C2 -179.3(6) . . . . ?
C6 C7 C11 C12 -0.4(10) . . . . ?
C7 C6 C14 C1 -179.2(6) . . . . ?
C7 C6 C14 C13 0.4(9) . . . . ?
C7 C8 C9 C10 2.0(11) . . . . ?
C7 C11 C12 N2 -178.6(6) . . . . ?
C7 C11 C12 C13 -2.0(10) . . . . ?
C8 C7 C11 C2 -0.2(11) . . . . ?
C8 C7 C11 C12 178.8(6) . . . . ?
C8 C9 C10 C2 -1.3(12) . . . . ?
C10 C2 C11 C7 0.9(10) . . . . ?
C10 C2 C11 C12 -178.2(6) . . . . ?
C11 C2 C10 C9 -0.1(10) . . . . ?
C11 C7 C8 C9 -1.2(10) . . . . ?
C11 C12 C13 N1 -179.4(6) . . . . ?
C11 C12 C13 C14 3.6(9) . . . . ?
C12 N2 C16 C15 -1.7(10) . . . . ?
C12 C13 C14 C1 176.9(6) . . . . ?
C12 C13 C14 C6 -2.8(9) . . . . ?
C13 N1 C15 C16 -3.2(10) . . . . ?
C14 C1 C3 C4 -3.0(10) . . . . ?
C14 C6 C7 C8 -177.9(6) . . . . ?
C14 C6 C7 C11 1.2(10) . . . . ?
C15 N1 C13 C12 3.3(9) . . . . ?
C15 N1 C13 C14 -179.6(6) . . . . ?
C16 N2 C12 C11 178.5(6) . . . . ?
C16 N2 C12 C13 1.9(9) . . . . ?
C17 N3 C23 N5 177.6(7) . . . . ?
C17 C18 C19 C20 2.0(12) . . . . ?
C18 C17 C22 C21 0.4(11) . . . . ?
C18 C19 C20 C21 -3.0(12) . . . . ?
C19 C20 C21 C22 2.7(12) . . . . ?
C20 C21 C22 C17 -1.4(12) . . . . ?
C22 C17 C18 C19 -0.7(11) . . . . ?
C23 N3 C17 C18 151.5(7) . . . . ?
C23 N3 C17 C22 -27.5(10) . . . . ?
C23 N5 C24 C25 160.2(9) . . . . ?
C23 N5 C24 C29 -18.9(14) . . . . ?
C24 N5 C23 N3 170.1(8) . . . . ?
C24 C25 C26 C27 2(2) . . . . ?
C25 C24 C29 C28 1.6(15) . . . . ?
C25 C26 C27 C28 -1.2(19) . . . . ?
C26 C27 C28 C29 0.7(17) . . . . ?
C27 C28 C29 C24 -0.9(15) . . . . ?
C29 C24 C25 C26 -2.1(18) . . . . ?
C30 N4 C36 N6 173.0(7) . . . . ?
C30 C31 C32 C33 1.9(13) . . . . ?
C31 C30 C35 C34 -0.5(11) . . . . ?
C31 C32 C33 C34 -3.1(13) . . . . ?
C32 C33 C34 C35 2.5(13) . . . . ?
C33 C34 C35 C30 -0.7(12) . . . . ?
C35 C30 C31 C32 -0.1(12) . . . . ?
C36 N4 C30 C31 141.7(8) . . . . ?
C36 N4 C30 C35 -41.8(10) . . . . ?
C36 N6 C37 C38 10.8(14) . . . . ?
C36 N6 C37 C42 -169.4(9) . . . . ?
C37 N6 C36 N4 176.2(8) . . . . ?
C37 C38 C39 C40 4(2) . . . . ?
C38 C37 C42 C41 -2.4(15) . . . . ?
C38 C39 C40 C41 -4(2) . . . . ?
C39 C40 C41 C42 0.4(19) . . . . ?
C40 C41 C42 C37 2.6(16) . . . . ?
C42 C37 C38 C39 -0.8(17) . . . . ?

loop_
_smtbx_masks_void_nr
_smtbx_masks_void_average_x
_smtbx_masks_void_average_y
_smtbx_masks_void_average_z
_smtbx_masks_void_volume
_smtbx_masks_void_count_electrons
_smtbx_masks_void_content
1 -0.892 0.500 0.500 284.8 68.9 ?
